data_4325689
loop_
_publ_author_name
'Donald J. Darensbourg'
'Osit Karroonnirun'
'Stephanie J. Wilson'

_publ_section_title
;
 Ring-Opening Polymerization of Cyclic Esters and Trimethylene Carbonate
 Catalyzed by Aluminum Half-Salen Complexes
;
_journal_name_full 'Inorganic Chemistry'
_journal_page_first 6775
_journal_page_last 6787
_journal_paper_doi 10.1021/ic2008057
_journal_volume 50
_journal_year 2011
_chemical_formula_sum 'C44 H72 Al2 N2 O4 Si2'
_chemical_formula_weight 803.18
_chemical_name_systematic
; 
 ? 
;
_space_group_IT_number 2
_symmetry_cell_setting triclinic
_symmetry_space_group_name_Hall '-P 1'
_symmetry_space_group_name_H-M 'P -1'
_atom_sites_solution_hydrogens geom
_atom_sites_solution_primary direct
_atom_sites_solution_secondary difmap
_audit_creation_method SHELXL-97
_cell_angle_alpha 89.262(9)
_cell_angle_beta 86.668(9)
_cell_angle_gamma 75.039(9)
_cell_formula_units_Z 2
_cell_length_a 9.5815(12)
_cell_length_b 13.506(2)
_cell_length_c 18.158(3)
_cell_measurement_temperature 110(2)
_cell_volume 2266.3(6)
_computing_cell_refinement
;
 CELL-NOW (Sheldrick, 2003) and SAINT (BRUKER-NONIUS, 2003)'
;
_computing_data_collection 'FRAMBO (BRUKER-NONIUS, 2003)'
_computing_data_reduction 'Bruker SAINT'
_computing_molecular_graphics 'X-SEED (Barbour, 2001)'
_computing_publication_material 'Bruker SHELXTL'
_computing_structure_refinement 'SHELXL-97 (Sheldrick, 1997)'
_computing_structure_solution 'SHELXS-97 (Sheldrick, 1990)'
_diffrn_ambient_temperature 110(2)
_diffrn_measured_fraction_theta_full 'ACTA 50'
_diffrn_measured_fraction_theta_max 0.927
_diffrn_radiation_monochromator graphite
_diffrn_radiation_source 'fine-focus sealed tube'
_diffrn_radiation_type CuK\a
_diffrn_radiation_wavelength 1.54178
_diffrn_reflns_av_R_equivalents 0.0274
_diffrn_reflns_av_sigmaI/netI 0.0313
_diffrn_reflns_limit_h_max 10
_diffrn_reflns_limit_h_min -10
_diffrn_reflns_limit_k_max 15
_diffrn_reflns_limit_k_min -15
_diffrn_reflns_limit_l_max 19
_diffrn_reflns_limit_l_min -19
_diffrn_reflns_number 15570
_diffrn_reflns_theta_full 'ACTA 50'
_diffrn_reflns_theta_max 60.23
_diffrn_reflns_theta_min 2.44
_exptl_absorpt_coefficient_mu 1.407
_exptl_absorpt_correction_T_max 0.8167
_exptl_absorpt_correction_T_min 0.7858
_exptl_absorpt_correction_type multi-scan
_exptl_absorpt_process_details 'SADABS; (Sheldrick, 2006)'
_exptl_crystal_colour colorless
_exptl_crystal_density_diffrn 1.177
_exptl_crystal_description block
_exptl_crystal_F_000 872
_exptl_crystal_size_max 0.18
_exptl_crystal_size_mid 0.15
_exptl_crystal_size_min 0.15
_refine_diff_density_max 0.441
_refine_diff_density_min -0.287
_refine_diff_density_rms 0.052
_refine_ls_extinction_method none
_refine_ls_goodness_of_fit_ref 1.045
_refine_ls_hydrogen_treatment mixed
_refine_ls_matrix_type full
_refine_ls_number_parameters 513
_refine_ls_number_reflns 6277
_refine_ls_number_restraints 0
_refine_ls_restrained_S_all 1.045
_refine_ls_R_factor_all 0.0435
_refine_ls_R_factor_gt 0.0369
_refine_ls_shift/su_max 0.001
_refine_ls_shift/su_mean 0.000
_refine_ls_structure_factor_coef Fsqd
_refine_ls_weighting_details 'calc w=1/[\s^2^(Fo^2^)+(0.0561P)^2^+1.4341P] where P=(Fo^2^+2Fc^2^)/3'
_refine_ls_weighting_scheme calc
_refine_ls_wR_factor_gt 0.0962
_refine_ls_wR_factor_ref 0.1052
_reflns_number_gt 5419
_reflns_number_total 6277
_reflns_threshold_expression >2sigma(I)
_cod_data_source_file ic2008057_si_002_2.cif
_cod_data_source_block alsiprme2
_cod_original_cell_volume 2266.4(6)
_cod_database_code 4325689

loop_
_symmetry_equiv_pos_as_xyz
'x, y, z'
'-x, -y, -z'

loop_
_atom_site_label
_atom_site_type_symbol
_atom_site_fract_x
_atom_site_fract_y
_atom_site_fract_z
_atom_site_U_iso_or_equiv
_atom_site_adp_type
_atom_site_occupancy
_atom_site_symmetry_multiplicity
_atom_site_calc_flag
_atom_site_refinement_flags
Al1 Al 0.21469(6) 0.04310(5) 0.66833(3) 0.01675(16) Uani 1 1 d .
Al2 Al 0.35088(6) -0.05481(4) 0.80493(3) 0.01665(16) Uani 1 1 d .
C1 C -0.0627(2) 0.18403(16) 0.64232(11) 0.0177(5) Uani 1 1 d .
C2 C -0.1215(2) 0.11070(16) 0.60857(12) 0.0191(5) Uani 1 1 d .
C3 C -0.2567(2) 0.14102(16) 0.57721(12) 0.0203(5) Uani 1 1 d .
H3 H -0.2952 0.0905 0.5561 0.024 Uiso 1 1 calc R
C4 C -0.3349(2) 0.24209(17) 0.57623(12) 0.0213(5) Uani 1 1 d .
C5 C -0.2752(2) 0.31308(17) 0.60964(12) 0.0208(5) Uani 1 1 d .
H5 H -0.3279 0.3831 0.6092 0.025 Uiso 1 1 calc R
C6 C -0.1437(2) 0.28858(16) 0.64350(12) 0.0194(5) Uani 1 1 d .
C7 C -0.4786(2) 0.27638(18) 0.54037(13) 0.0265(5) Uani 1 1 d .
H7A H -0.4964 0.2187 0.5137 0.040 Uiso 1 1 calc R
H7B H -0.4758 0.3323 0.5058 0.040 Uiso 1 1 calc R
H7C H -0.5564 0.3004 0.5785 0.040 Uiso 1 1 calc R
C8 C -0.0299(3) 0.34912(17) 0.78386(13) 0.0272(5) Uani 1 1 d .
H8A H 0.0345 0.3875 0.8027 0.041 Uiso 1 1 calc R
H8B H 0.0177 0.2756 0.7847 0.041 Uiso 1 1 calc R
H8C H -0.1199 0.3630 0.8150 0.041 Uiso 1 1 calc R
C9 C 0.0937(3) 0.40017(18) 0.63087(14) 0.0307(6) Uani 1 1 d .
H9A H 0.0648 0.4372 0.5851 0.046 Uiso 1 1 calc R
H9B H 0.1546 0.3314 0.6190 0.046 Uiso 1 1 calc R
H9C H 0.1481 0.4375 0.6590 0.046 Uiso 1 1 calc R
C10 C -0.2057(2) 0.52215(17) 0.69240(14) 0.0266(5) Uani 1 1 d .
C11 C -0.2379(3) 0.57207(19) 0.61688(15) 0.0396(7) Uani 1 1 d .
H11A H -0.3026 0.6409 0.6236 0.059 Uiso 1 1 calc R
H11B H -0.2845 0.5304 0.5878 0.059 Uiso 1 1 calc R
H11C H -0.1473 0.5768 0.5910 0.059 Uiso 1 1 calc R
C12 C -0.1336(3) 0.59035(18) 0.73613(16) 0.0376(6) Uani 1 1 d .
H12A H -0.1147 0.5615 0.7855 0.056 Uiso 1 1 calc R
H12B H -0.1981 0.6596 0.7405 0.056 Uiso 1 1 calc R
H12C H -0.0421 0.5934 0.7103 0.056 Uiso 1 1 calc R
C13 C -0.3478(3) 0.52005(18) 0.73513(15) 0.0334(6) Uani 1 1 d .
H13A H -0.4022 0.4839 0.7059 0.050 Uiso 1 1 calc R
H13B H -0.4056 0.5904 0.7446 0.050 Uiso 1 1 calc R
H13C H -0.3265 0.4845 0.7821 0.050 Uiso 1 1 calc R
C14 C -0.0467(2) 0.00351(17) 0.60420(12) 0.0214(5) Uani 1 1 d .
H14 H -0.0971 -0.0432 0.5875 0.026 Uiso 1 1 calc R
C15 C 0.1574(2) -0.14171(16) 0.61968(12) 0.0182(5) Uani 1 1 d .
H15 H 0.243(3) -0.1481(17) 0.5865(13) 0.022 Uiso 1 1 d .
C16 C 0.2079(2) -0.16560(16) 0.69735(12) 0.0194(5) Uani 1 1 d .
H16 H 0.121(3) -0.1674(17) 0.7273(13) 0.023 Uiso 1 1 d .
C17 C 0.3172(2) -0.26815(16) 0.69826(13) 0.0234(5) Uani 1 1 d .
H17A H 0.3500 -0.2836 0.7488 0.028 Uiso 1 1 calc R
H17B H 0.4025 -0.2666 0.6652 0.028 Uiso 1 1 calc R
C18 C 0.2482(3) -0.35152(16) 0.67242(13) 0.0244(5) Uani 1 1 d .
H18A H 0.3230 -0.4176 0.6684 0.029 Uiso 1 1 calc R
H18B H 0.1725 -0.3597 0.7098 0.029 Uiso 1 1 calc R
C19 C 0.1806(2) -0.32621(16) 0.59794(12) 0.0239(5) Uani 1 1 d .
H19A H 0.2588 -0.3318 0.5589 0.029 Uiso 1 1 calc R
H19B H 0.1267 -0.3773 0.5871 0.029 Uiso 1 1 calc R
C20 C 0.0780(2) -0.21906(16) 0.59572(13) 0.0233(5) Uani 1 1 d .
H20A H 0.0457 -0.2033 0.5451 0.028 Uiso 1 1 calc R
H20B H -0.0084 -0.2155 0.6293 0.028 Uiso 1 1 calc R
C21 C 0.3467(2) 0.04954(17) 0.58162(12) 0.0213(5) Uani 1 1 d .
H21A H 0.4271 0.0767 0.5972 0.026 Uiso 1 1 calc R
H21B H 0.3889 -0.0206 0.5622 0.026 Uiso 1 1 calc R
C22 C 0.2700(3) 0.11744(18) 0.52007(13) 0.0271(5) Uani 1 1 d .
H22A H 0.2479 0.1895 0.5351 0.041 Uiso 1 1 calc R
H22B H 0.1800 0.0992 0.5109 0.041 Uiso 1 1 calc R
H22C H 0.3332 0.1070 0.4749 0.041 Uiso 1 1 calc R
C23 C 0.2228(2) -0.09586(16) 0.94696(12) 0.0184(5) Uani 1 1 d .
C24 C 0.2718(2) -0.02163(16) 0.98639(12) 0.0176(5) Uani 1 1 d .
C25 C 0.2403(2) -0.00856(16) 1.06230(12) 0.0195(5) Uani 1 1 d .
H25 H 0.2740 0.0416 1.0871 0.023 Uiso 1 1 calc R
C26 C 0.1625(2) -0.06523(16) 1.10277(12) 0.0207(5) Uani 1 1 d .
C27 C 0.1191(2) -0.13975(16) 1.06341(12) 0.0220(5) Uani 1 1 d .
H27 H 0.0676 -0.1813 1.0902 0.026 Uiso 1 1 calc R
C28 C 0.1460(2) -0.15736(16) 0.98779(12) 0.0197(5) Uani 1 1 d .
C29 C 0.1235(3) -0.04909(18) 1.18411(12) 0.0263(5) Uani 1 1 d .
H29A H 0.0214 -0.0119 1.1915 0.040 Uiso 1 1 calc R
H29B H 0.1839 -0.0092 1.2049 0.040 Uiso 1 1 calc R
H29C H 0.1398 -0.1157 1.2089 0.040 Uiso 1 1 calc R
C30 C 0.0076(3) -0.23627(18) 0.85597(13) 0.0265(5) Uani 1 1 d .
H30A H -0.0309 -0.1620 0.8509 0.040 Uiso 1 1 calc R
H30B H -0.0701 -0.2703 0.8504 0.040 Uiso 1 1 calc R
H30C H 0.0849 -0.2611 0.8178 0.040 Uiso 1 1 calc R
C31 C -0.0715(3) -0.28689(18) 1.01100(13) 0.0272(5) Uani 1 1 d .
H31A H -0.1109 -0.3395 0.9896 0.041 Uiso 1 1 calc R
H31B H -0.1477 -0.2228 1.0165 0.041 Uiso 1 1 calc R
H31C H -0.0356 -0.3096 1.0595 0.041 Uiso 1 1 calc R
C32 C 0.2329(3) -0.38830(18) 0.94554(13) 0.0291(6) Uani 1 1 d .
C33 C 0.2647(3) -0.4276(2) 1.02367(15) 0.0432(7) Uani 1 1 d .
H33A H 0.2904 -0.3747 1.0525 0.065 Uiso 1 1 calc R
H33B H 0.3455 -0.4894 1.0215 0.065 Uiso 1 1 calc R
H33C H 0.1787 -0.4440 1.0472 0.065 Uiso 1 1 calc R
C34 C 0.1863(4) -0.4707(2) 0.90318(18) 0.0519(8) Uani 1 1 d .
H34A H 0.0940 -0.4788 0.9251 0.078 Uiso 1 1 calc R
H34B H 0.2602 -0.5359 0.9059 0.078 Uiso 1 1 calc R
H34C H 0.1750 -0.4501 0.8515 0.078 Uiso 1 1 calc R
C35 C 0.3707(3) -0.3702(2) 0.90821(19) 0.0561(9) Uani 1 1 d .
H35A H 0.4464 -0.4349 0.9058 0.084 Uiso 1 1 calc R
H35B H 0.4029 -0.3199 0.9367 0.084 Uiso 1 1 calc R
H35C H 0.3515 -0.3443 0.8582 0.084 Uiso 1 1 calc R
C36 C 0.3482(2) 0.04627(16) 0.95017(12) 0.0180(5) Uani 1 1 d .
H36 H 0.3740 0.0959 0.9794 0.022 Uiso 1 1 calc R
C37 C 0.4411(2) 0.12212(16) 0.84262(12) 0.0175(5) Uani 1 1 d .
H37 H 0.536(3) 0.0884(17) 0.8182(12) 0.021 Uiso 1 1 d .
C38 C 0.3361(2) 0.15830(16) 0.78180(12) 0.0184(5) Uani 1 1 d .
H38 H 0.247(3) 0.2001(18) 0.8053(12) 0.022 Uiso 1 1 d .
C39 C 0.3986(3) 0.22111(17) 0.72606(13) 0.0248(5) Uani 1 1 d .
H39A H 0.3307 0.2440 0.6864 0.030 Uiso 1 1 calc R
H39B H 0.4911 0.1792 0.7034 0.030 Uiso 1 1 calc R
C40 C 0.4240(3) 0.31423(17) 0.76510(13) 0.0267(5) Uani 1 1 d .
H40A H 0.4710 0.3534 0.7295 0.032 Uiso 1 1 calc R
H40B H 0.3297 0.3596 0.7826 0.032 Uiso 1 1 calc R
C41 C 0.5191(2) 0.28302(17) 0.83066(13) 0.0247(5) Uani 1 1 d .
H41A H 0.5251 0.3455 0.8569 0.030 Uiso 1 1 calc R
H41B H 0.6182 0.2468 0.8122 0.030 Uiso 1 1 calc R
C42 C 0.4608(2) 0.21339(16) 0.88503(12) 0.0210(5) Uani 1 1 d .
H42A H 0.5297 0.1897 0.9241 0.025 Uiso 1 1 calc R
H42B H 0.3670 0.2517 0.9087 0.025 Uiso 1 1 calc R
C43 C 0.5535(2) -0.13678(17) 0.78624(13) 0.0237(5) Uani 1 1 d .
H43A H 0.6114 -0.1236 0.8267 0.028 Uiso 1 1 calc R
H43B H 0.5550 -0.2103 0.7880 0.028 Uiso 1 1 calc R
C44 C 0.6272(3) -0.1153(2) 0.71225(15) 0.0352(6) Uani 1 1 d .
H44A H 0.6263 -0.0426 0.7096 0.053 Uiso 1 1 calc R
H44B H 0.5748 -0.1324 0.6715 0.053 Uiso 1 1 calc R
H44C H 0.7274 -0.1573 0.7086 0.053 Uiso 1 1 calc R
N1 N 0.08455(18) -0.03196(13) 0.62170(9) 0.0182(4) Uani 1 1 d .
N2 N 0.38320(18) 0.04364(13) 0.88117(10) 0.0175(4) Uani 1 1 d .
O1 O 0.06485(15) 0.15722(10) 0.67379(8) 0.0182(3) Uani 1 1 d .
O2 O 0.25986(15) -0.08208(11) 0.72115(8) 0.0192(3) Uani 1 1 d .
O3 O 0.24567(15) -0.10709(11) 0.87385(8) 0.0195(3) Uani 1 1 d .
O4 O 0.30553(15) 0.06958(10) 0.75166(8) 0.0183(3) Uani 1 1 d .
Si1 Si -0.07168(6) 0.38955(4) 0.68735(3) 0.02021(16) Uani 1 1 d .
Si2 Si 0.08107(6) -0.26543(4) 0.94860(3) 0.01997(16) Uani 1 1 d .

loop_
_atom_site_aniso_label
_atom_site_aniso_U_11
_atom_site_aniso_U_22
_atom_site_aniso_U_33
_atom_site_aniso_U_23
_atom_site_aniso_U_13
_atom_site_aniso_U_12
Al1 0.0177(3) 0.0156(3) 0.0179(4) -0.0011(2) -0.0053(2) -0.0050(3)
Al2 0.0173(3) 0.0152(3) 0.0182(4) -0.0012(2) -0.0051(2) -0.0045(3)
C1 0.0189(11) 0.0189(11) 0.0156(12) 0.0010(8) -0.0022(8) -0.0052(10)
C2 0.0212(11) 0.0195(11) 0.0176(12) 0.0001(9) -0.0035(9) -0.0068(10)
C3 0.0195(11) 0.0200(12) 0.0226(13) -0.0018(9) -0.0053(9) -0.0064(10)
C4 0.0187(11) 0.0276(13) 0.0197(12) 0.0019(9) -0.0034(9) -0.0095(10)
C5 0.0216(11) 0.0174(11) 0.0225(13) 0.0021(9) -0.0040(9) -0.0027(10)
C6 0.0212(11) 0.0198(12) 0.0182(12) -0.0005(9) -0.0026(9) -0.0067(10)
C7 0.0215(12) 0.0317(13) 0.0278(14) 0.0025(10) -0.0089(10) -0.0082(11)
C8 0.0268(13) 0.0216(12) 0.0315(14) -0.0056(10) -0.0077(10) -0.0016(11)
C9 0.0246(13) 0.0248(13) 0.0431(16) -0.0006(11) -0.0024(11) -0.0068(11)
C10 0.0223(12) 0.0190(12) 0.0391(15) -0.0018(10) -0.0058(10) -0.0056(11)
C11 0.0384(15) 0.0250(13) 0.0547(18) 0.0075(12) -0.0105(13) -0.0052(12)
C12 0.0298(14) 0.0201(13) 0.0628(19) -0.0107(12) -0.0075(12) -0.0050(12)
C13 0.0231(13) 0.0223(13) 0.0518(17) -0.0058(11) -0.0023(11) -0.0001(11)
C14 0.0262(13) 0.0229(12) 0.0185(12) -0.0025(9) -0.0061(9) -0.0114(11)
C15 0.0198(11) 0.0134(11) 0.0210(12) -0.0026(8) -0.0045(9) -0.0028(10)
C16 0.0239(12) 0.0183(11) 0.0188(12) -0.0023(9) -0.0032(9) -0.0101(10)
C17 0.0266(12) 0.0153(11) 0.0283(13) 0.0006(9) -0.0096(10) -0.0037(10)
C18 0.0301(13) 0.0139(11) 0.0294(14) -0.0013(9) -0.0060(10) -0.0049(10)
C19 0.0294(13) 0.0192(12) 0.0263(13) -0.0037(9) -0.0049(10) -0.0112(11)
C20 0.0265(12) 0.0214(12) 0.0240(13) -0.0035(9) -0.0084(9) -0.0086(10)
C21 0.0228(12) 0.0200(11) 0.0225(13) -0.0024(9) -0.0042(9) -0.0071(10)
C22 0.0279(13) 0.0303(13) 0.0244(13) -0.0004(10) -0.0036(10) -0.0092(11)
C23 0.0163(11) 0.0172(11) 0.0200(13) 0.0000(9) -0.0066(9) -0.0001(9)
C24 0.0166(11) 0.0153(11) 0.0197(13) 0.0000(8) -0.0065(8) -0.0008(9)
C25 0.0176(11) 0.0162(11) 0.0232(13) -0.0034(9) -0.0071(9) -0.0002(10)
C26 0.0188(11) 0.0208(12) 0.0204(13) -0.0008(9) -0.0034(9) -0.0008(10)
C27 0.0211(12) 0.0200(12) 0.0245(13) 0.0016(9) -0.0027(9) -0.0045(10)
C28 0.0203(11) 0.0185(11) 0.0205(13) -0.0005(9) -0.0038(9) -0.0048(10)
C29 0.0293(13) 0.0276(13) 0.0219(13) -0.0017(9) -0.0016(10) -0.0067(11)
C30 0.0289(13) 0.0233(12) 0.0298(14) 0.0010(10) -0.0044(10) -0.0108(11)
C31 0.0262(12) 0.0251(12) 0.0313(14) -0.0002(10) -0.0010(10) -0.0085(11)
C32 0.0314(13) 0.0244(13) 0.0294(14) -0.0009(10) -0.0022(10) -0.0035(11)
C33 0.0424(16) 0.0375(15) 0.0393(17) 0.0031(12) -0.0110(12) 0.0099(13)
C34 0.069(2) 0.0249(14) 0.056(2) -0.0117(13) -0.0163(16) 0.0034(15)
C35 0.0332(16) 0.0461(18) 0.074(2) 0.0174(16) 0.0164(15) 0.0128(14)
C36 0.0152(11) 0.0157(11) 0.0226(13) -0.0023(9) -0.0086(9) -0.0015(9)
C37 0.0175(11) 0.0175(11) 0.0181(12) -0.0012(8) -0.0029(9) -0.0049(10)
C38 0.0196(11) 0.0149(11) 0.0217(12) -0.0040(9) -0.0057(9) -0.0049(10)
C39 0.0325(13) 0.0198(12) 0.0250(13) 0.0015(9) -0.0089(10) -0.0104(11)
C40 0.0348(14) 0.0186(12) 0.0295(14) 0.0005(9) -0.0059(10) -0.0114(11)
C41 0.0261(12) 0.0208(12) 0.0296(14) -0.0030(9) -0.0054(10) -0.0096(10)
C42 0.0202(11) 0.0204(12) 0.0240(13) -0.0035(9) -0.0067(9) -0.0064(10)
C43 0.0228(12) 0.0185(11) 0.0301(14) -0.0041(9) -0.0072(10) -0.0044(10)
C44 0.0289(14) 0.0303(14) 0.0440(16) -0.0036(11) 0.0050(11) -0.0043(12)
N1 0.0205(10) 0.0155(9) 0.0190(10) -0.0008(7) -0.0055(7) -0.0042(8)
N2 0.0155(9) 0.0161(9) 0.0211(11) 0.0002(7) -0.0063(7) -0.0031(8)
O1 0.0175(8) 0.0166(8) 0.0214(8) -0.0012(6) -0.0073(6) -0.0044(7)
O2 0.0246(8) 0.0167(7) 0.0189(8) -0.0023(6) -0.0071(6) -0.0084(7)
O3 0.0230(8) 0.0187(8) 0.0186(9) -0.0017(6) -0.0052(6) -0.0078(7)
O4 0.0217(8) 0.0145(7) 0.0209(8) -0.0022(6) -0.0076(6) -0.0072(7)
Si1 0.0188(3) 0.0155(3) 0.0268(4) -0.0018(2) -0.0053(2) -0.0042(3)
Si2 0.0211(3) 0.0172(3) 0.0223(3) -0.0010(2) -0.0024(2) -0.0059(3)

loop_
_atom_type_symbol
_atom_type_description
_atom_type_scat_dispersion_real
_atom_type_scat_dispersion_imag
_atom_type_scat_source
C C 0.0181 0.0091 'International Tables Vol C Tables 4.2.6.8 and 6.1.1.4'
H H 0.0000 0.0000 'International Tables Vol C Tables 4.2.6.8 and 6.1.1.4'
N N 0.0311 0.0180 'International Tables Vol C Tables 4.2.6.8 and 6.1.1.4'
O O 0.0492 0.0322 'International Tables Vol C Tables 4.2.6.8 and 6.1.1.4'
Al Al 0.2130 0.2455 'International Tables Vol C Tables 4.2.6.8 and 6.1.1.4'
Si Si 0.2541 0.3302 'International Tables Vol C Tables 4.2.6.8 and 6.1.1.4'

loop_
_geom_angle_atom_site_label_1
_geom_angle_atom_site_label_2
_geom_angle_atom_site_label_3
_geom_angle
O1 Al1 O4 97.19(7)
O1 Al1 O2 134.10(7)
O4 Al1 O2 74.61(6)
O1 Al1 C21 110.56(8)
O4 Al1 C21 107.09(8)
O2 Al1 C21 115.03(8)
O1 Al1 N1 88.93(7)
O4 Al1 N1 149.03(7)
O2 Al1 N1 79.36(7)
C21 Al1 N1 98.92(8)
O3 Al2 O2 98.03(7)
O3 Al2 O4 131.20(7)
O2 Al2 O4 74.46(6)
O3 Al2 C43 115.03(9)
O2 Al2 C43 102.94(8)
O4 Al2 C43 113.62(9)
O3 Al2 N2 89.54(7)
O2 Al2 N2 150.82(7)
O4 Al2 N2 79.36(7)
C43 Al2 N2 99.15(8)
O1 C1 C2 121.89(18)
O1 C1 C6 119.57(19)
C2 C1 C6 118.53(18)
C3 C2 C1 120.50(19)
C3 C2 C14 117.14(19)
C1 C2 C14 122.37(19)
C4 C3 C2 121.8(2)
C3 C4 C5 116.83(19)
C3 C4 C7 122.4(2)
C5 C4 C7 120.8(2)
C6 C5 C4 124.7(2)
C5 C6 C1 117.62(19)
C5 C6 Si1 121.76(16)
C1 C6 Si1 120.60(16)
C11 C10 C13 109.8(2)
C11 C10 C12 107.6(2)
C13 C10 C12 107.3(2)
C11 C10 Si1 113.74(17)
C13 C10 Si1 112.01(16)
C12 C10 Si1 106.02(15)
N1 C14 C2 123.3(2)
N1 C15 C16 104.28(16)
N1 C15 C20 120.34(18)
C16 C15 C20 110.29(18)
O2 C16 C17 114.40(18)
O2 C16 C15 107.63(17)
C17 C16 C15 109.83(18)
C16 C17 C18 109.45(18)
C19 C18 C17 112.38(18)
C20 C19 C18 112.95(18)
C15 C20 C19 108.70(17)
C22 C21 Al1 112.45(15)
O3 C23 C28 120.32(18)
O3 C23 C24 121.84(19)
C28 C23 C24 117.83(19)
C25 C24 C23 120.42(19)
C25 C24 C36 117.09(19)
C23 C24 C36 122.42(19)
C26 C25 C24 122.8(2)
C25 C26 C27 115.8(2)
C25 C26 C29 123.2(2)
C27 C26 C29 121.0(2)
C28 C27 C26 124.7(2)
C27 C28 C23 118.28(19)
C27 C28 Si2 116.40(16)
C23 C28 Si2 125.29(16)
C35 C32 C33 108.6(2)
C35 C32 C34 109.6(2)
C33 C32 C34 108.1(2)
C35 C32 Si2 110.86(17)
C33 C32 Si2 110.22(17)
C34 C32 Si2 109.38(17)
N2 C36 C24 123.93(19)
N2 C37 C42 120.00(18)
N2 C37 C38 103.21(16)
C42 C37 C38 110.26(17)
O4 C38 C39 114.12(18)
O4 C38 C37 107.42(17)
C39 C38 C37 110.02(18)
C38 C39 C40 108.82(19)
C41 C40 C39 111.94(18)
C40 C41 C42 112.44(18)
C37 C42 C41 108.39(18)
C44 C43 Al2 115.22(15)
C14 N1 C15 122.62(18)
C14 N1 Al1 128.36(15)
C15 N1 Al1 108.51(13)
C36 N2 C37 123.70(18)
C36 N2 Al2 127.83(15)
C37 N2 Al2 108.16(13)
C1 O1 Al1 133.19(13)
C16 O2 Al2 134.98(13)
C16 O2 Al1 119.34(12)
Al2 O2 Al1 105.15(7)
C23 O3 Al2 133.68(13)
C38 O4 Al1 134.95(13)
C38 O4 Al2 119.16(12)
Al1 O4 Al2 105.78(7)
C8 Si1 C9 111.91(11)
C8 Si1 C6 107.99(10)
C9 Si1 C6 107.68(10)
C8 Si1 C10 107.17(11)
C9 Si1 C10 108.28(11)
C6 Si1 C10 113.88(10)
C30 Si2 C31 106.27(11)
C30 Si2 C28 113.13(10)
C31 Si2 C28 108.48(10)
C30 Si2 C32 110.50(11)
C31 Si2 C32 108.19(11)
C28 Si2 C32 110.06(10)

loop_
_geom_bond_atom_site_label_1
_geom_bond_atom_site_label_2
_geom_bond_distance
Al1 O1 1.8142(15)
Al1 O4 1.8716(15)
Al1 O2 1.8959(15)
Al1 C21 1.977(2)
Al1 N1 2.0241(18)
Al2 O3 1.8108(16)
Al2 O2 1.8828(15)
Al2 O4 1.8914(15)
Al2 C43 1.983(2)
Al2 N2 2.0224(18)
C1 O1 1.342(3)
C1 C2 1.420(3)
C1 C6 1.425(3)
C2 C3 1.406(3)
C2 C14 1.441(3)
C3 C4 1.378(3)
C4 C5 1.398(3)
C4 C7 1.517(3)
C5 C6 1.394(3)
C6 Si1 1.884(2)
C8 Si1 1.864(2)
C9 Si1 1.873(2)
C10 C11 1.532(3)
C10 C13 1.534(3)
C10 C12 1.539(3)
C10 Si1 1.915(2)
C14 N1 1.282(3)
C15 N1 1.466(3)
C15 C16 1.521(3)
C15 C20 1.524(3)
C16 O2 1.427(2)
C16 C17 1.506(3)
C17 C18 1.536(3)
C18 C19 1.530(3)
C19 C20 1.527(3)
C21 C22 1.533(3)
C23 O3 1.337(3)
C23 C28 1.420(3)
C23 C24 1.428(3)
C24 C25 1.397(3)
C24 C36 1.444(3)
C25 C26 1.378(3)
C26 C27 1.402(3)
C26 C29 1.507(3)
C27 C28 1.394(3)
C28 Si2 1.890(2)
C30 Si2 1.860(2)
C31 Si2 1.877(2)
C32 C35 1.524(4)
C32 C33 1.528(3)
C32 C34 1.532(4)
C32 Si2 1.903(2)
C36 N2 1.277(3)
C37 N2 1.470(3)
C37 C42 1.520(3)
C37 C38 1.527(3)
C38 O4 1.428(2)
C38 C39 1.507(3)
C39 C40 1.532(3)
C40 C41 1.530(3)
C41 C42 1.535(3)
C43 C44 1.540(3)
